data_4341695
loop_
_publ_author_name
'Boyle, Timothy J.'
'Yonemoto, Daniel T.'
'Doan, Thu Q.'
'Alam, Todd M.'

_publ_section_title
;
 Synthesis and Structural Characterization of Group 4 Metal Carboxylates
 for Nanowire Production.
;
_journal_name_full 'Inorganic chemistry'
_journal_page_first 141117102556003
_journal_paper_doi 10.1021/ic501904m
_journal_year 2014
_chemical_formula_sum 'C30 H54 O12 Zr'
_chemical_formula_weight 697.95
_chemical_name_systematic
; 
 ? 
;
_space_group_IT_number 61
_symmetry_cell_setting orthorhombic
_symmetry_space_group_name_Hall '-P 2ac 2ab'
_symmetry_space_group_name_H-M 'P b c a'
_atom_sites_solution_hydrogens geom
_atom_sites_solution_primary direct
_atom_sites_solution_secondary difmap
_audit_creation_method SHELXL-97
_cell_angle_alpha 90.00
_cell_angle_beta 90.00
_cell_angle_gamma 90.00
_cell_formula_units_Z 8
_cell_length_a 11.3570(8)
_cell_length_b 19.3700(13)
_cell_length_c 35.211(2)
_cell_measurement_reflns_used 5719
_cell_measurement_temperature 193(2)
_cell_measurement_theta_max 20.36
_cell_measurement_theta_min 2.16
_cell_volume 7745.9(9)
_computing_cell_refinement 'Bruker SAINT'
_computing_data_collection 'Bruker APEX2'
_computing_data_reduction 'Bruker SAINT'
_computing_molecular_graphics 'Bruker SHELXTL'
_computing_publication_material 'Bruker SHELXTL'
_computing_structure_refinement 'SHELXL-97 (Sheldrick, 2008)'
_computing_structure_solution 'SHELXS-97 (Sheldrick, 2008)'
_diffrn_ambient_temperature 193(2)
_diffrn_measured_fraction_theta_full 0.997
_diffrn_measured_fraction_theta_max 0.997
_diffrn_measurement_device_type 'Bruker APEX-II CCD'
_diffrn_measurement_method '\f and \w scans'
_diffrn_radiation_monochromator graphite
_diffrn_radiation_source 'fine-focus sealed tube'
_diffrn_radiation_type MoK\a
_diffrn_radiation_wavelength 0.71073
_diffrn_reflns_av_R_equivalents 0.0703
_diffrn_reflns_av_sigmaI/netI 0.0433
_diffrn_reflns_limit_h_max 13
_diffrn_reflns_limit_h_min -13
_diffrn_reflns_limit_k_max 23
_diffrn_reflns_limit_k_min -22
_diffrn_reflns_limit_l_max 42
_diffrn_reflns_limit_l_min -42
_diffrn_reflns_number 53618
_diffrn_reflns_theta_full 25.29
_diffrn_reflns_theta_max 25.29
_diffrn_reflns_theta_min 2.10
_exptl_absorpt_coefficient_mu 0.334
_exptl_absorpt_correction_T_max 0.9264
_exptl_absorpt_correction_T_min 0.9125
_exptl_absorpt_correction_type multi-scan
_exptl_absorpt_process_details SADABS
_exptl_crystal_colour colourless
_exptl_crystal_density_diffrn 1.197
_exptl_crystal_density_meas ?
_exptl_crystal_density_method 'not measured'
_exptl_crystal_description Prism
_exptl_crystal_F_000 2960
_exptl_crystal_size_max 0.28
_exptl_crystal_size_mid 0.25
_exptl_crystal_size_min 0.23
_refine_diff_density_max 0.490
_refine_diff_density_min -0.578
_refine_diff_density_rms 0.072
_refine_ls_extinction_method none
_refine_ls_goodness_of_fit_ref 1.183
_refine_ls_hydrogen_treatment constr
_refine_ls_matrix_type full
_refine_ls_number_parameters 406
_refine_ls_number_reflns 7023
_refine_ls_number_restraints 0
_refine_ls_restrained_S_all 1.183
_refine_ls_R_factor_all 0.0945
_refine_ls_R_factor_gt 0.0600
_refine_ls_shift/su_max 0.000
_refine_ls_shift/su_mean 0.000
_refine_ls_structure_factor_coef Fsqd
_refine_ls_weighting_details 'calc w=1/[\s^2^(Fo^2^)+(0.1000P)^2^+0.0000P] where P=(Fo^2^+2Fc^2^)/3'
_refine_ls_weighting_scheme calc
_refine_ls_wR_factor_gt 0.1655
_refine_ls_wR_factor_ref 0.1945
_reflns_number_gt 4756
_reflns_number_total 7023
_reflns_threshold_expression >2sigma(I)
_cod_data_source_file ic501904m_si_002.cif
_cod_data_source_block 12ja051_0m
_cod_depositor_comments
;
The following automatic conversions were performed:

'_symmetry_cell_setting' value 'Orthorhombic' changed to
'orthorhombic' according to
/home/saulius/struct/COD-crude-data--automatic-downloads/rss-feeds/ACS/lib/dictionaries/cif_core.dic
dictionary named 'cif_core.dic' version 2.4.2 from 2011-04-26.

Automatic conversion script
Id: cif_fix_values 2935 2014-11-11 08:27:57Z andrius 

The following automatic conversions were performed:

'_exptl_crystal_density_meas' value 'not measured' was changed to '?'
- the value is perceived as not measured.

Automatic conversion script
Id: cif_fix_values 3008 2015-01-20 13:52:24Z robertas 
;
_cod_original_cell_volume 7745.8(9)
_cod_original_sg_symbol_H-M Pbca
_cod_database_code 4341695

loop_
_symmetry_equiv_pos_as_xyz
'x, y, z'
'x+1/2, -y+1/2, -z'
'-x, y+1/2, -z+1/2'
'-x+1/2, -y, z+1/2'
'-x, -y, -z'
'-x-1/2, y-1/2, z'
'x, -y-1/2, z-1/2'
'x-1/2, y, -z-1/2'

loop_
_atom_site_label
_atom_site_type_symbol
_atom_site_fract_x
_atom_site_fract_y
_atom_site_fract_z
_atom_site_U_iso_or_equiv
_atom_site_adp_type
_atom_site_occupancy
_atom_site_symmetry_multiplicity
_atom_site_calc_flag
_atom_site_refinement_flags
Zr1 Zr 0.86770(4) 0.34467(2) 0.124001(11) 0.04305(18) Uani 1 1 d .
O1 O 0.8717(3) 0.44528(16) 0.09258(9) 0.0549(8) Uani 1 1 d .
O2 O 0.7073(3) 0.38866(16) 0.09560(9) 0.0578(8) Uani 1 1 d .
O3 O 0.8050(3) 0.41256(16) 0.16664(9) 0.0590(8) Uani 1 1 d .
O4 O 0.9249(3) 0.47456(18) 0.20240(9) 0.0670(9) Uani 1 1 d .
O5 O 0.7304(3) 0.27304(17) 0.13523(9) 0.0611(9) Uani 1 1 d .
O6 O 0.6616(3) 0.2047(2) 0.09090(10) 0.0843(13) Uani 1 1 d .
O7 O 0.9281(3) 0.29986(16) 0.17925(9) 0.0609(9) Uani 1 1 d .
O8 O 0.9704(3) 0.24605(15) 0.12702(8) 0.0591(9) Uani 1 1 d .
O9 O 1.0450(3) 0.38162(16) 0.12703(9) 0.0576(8) Uani 1 1 d .
O10 O 1.0867(3) 0.47771(18) 0.15834(10) 0.0688(10) Uani 1 1 d .
O11 O 0.8927(3) 0.31100(17) 0.06667(9) 0.0613(9) Uani 1 1 d .
O12 O 0.8171(3) 0.21512(19) 0.04472(10) 0.0797(12) Uani 1 1 d .
C1 C 0.7647(4) 0.4404(2) 0.08388(13) 0.0517(11) Uani 1 1 d .
C2 C 0.7042(5) 0.4969(3) 0.06105(16) 0.0689(14) Uani 1 1 d .
C3 C 0.7931(6) 0.5386(3) 0.03938(19) 0.103(2) Uani 1 1 d .
H3A H 0.8521 0.5570 0.0570 0.155 Uiso 1 1 calc R
H3B H 0.7534 0.5769 0.0265 0.155 Uiso 1 1 calc R
H3C H 0.8319 0.5091 0.0205 0.155 Uiso 1 1 calc R
C4 C 0.6481(7) 0.5447(4) 0.0902(3) 0.151(4) Uani 1 1 d .
H4A H 0.6023 0.5173 0.1083 0.226 Uiso 1 1 calc R
H4B H 0.5960 0.5774 0.0772 0.226 Uiso 1 1 calc R
H4C H 0.7098 0.5700 0.1037 0.226 Uiso 1 1 calc R
C5 C 0.6134(10) 0.4641(5) 0.0358(3) 0.231(8) Uani 1 1 d .
H5A H 0.6528 0.4353 0.0167 0.347 Uiso 1 1 calc R
H5B H 0.5677 0.5002 0.0230 0.347 Uiso 1 1 calc R
H5C H 0.5607 0.4354 0.0511 0.347 Uiso 1 1 calc R
C6 C 0.8278(4) 0.4462(2) 0.19652(12) 0.0457(10) Uani 1 1 d .
C7 C 0.7322(4) 0.4526(2) 0.22643(13) 0.0526(11) Uani 1 1 d .
C8 C 0.6113(5) 0.4561(4) 0.20779(17) 0.088(2) Uani 1 1 d .
H8A H 0.6074 0.4966 0.1912 0.133 Uiso 1 1 calc R
H8B H 0.5505 0.4596 0.2275 0.133 Uiso 1 1 calc R
H8C H 0.5982 0.4142 0.1927 0.133 Uiso 1 1 calc R
C9 C 0.7412(6) 0.3867(3) 0.25087(16) 0.092(2) Uani 1 1 d .
H9A H 0.7252 0.3462 0.2350 0.138 Uiso 1 1 calc R
H9B H 0.6834 0.3889 0.2715 0.138 Uiso 1 1 calc R
H9C H 0.8205 0.3832 0.2616 0.138 Uiso 1 1 calc R
C10 C 0.7518(5) 0.5154(2) 0.25146(15) 0.0712(15) Uani 1 1 d .
H10A H 0.8257 0.5100 0.2656 0.107 Uiso 1 1 calc R
H10B H 0.6863 0.5199 0.2694 0.107 Uiso 1 1 calc R
H10C H 0.7563 0.5569 0.2356 0.107 Uiso 1 1 calc R
C11 C 0.6569(4) 0.2302(2) 0.12333(13) 0.0495(11) Uani 1 1 d .
C12 C 0.5599(4) 0.2065(3) 0.14955(14) 0.0610(13) Uani 1 1 d .
C13 C 0.5143(6) 0.2651(4) 0.1729(2) 0.121(3) Uani 1 1 d .
H13A H 0.5788 0.2849 0.1879 0.182 Uiso 1 1 calc R
H13B H 0.4526 0.2483 0.1900 0.182 Uiso 1 1 calc R
H13C H 0.4816 0.3007 0.1561 0.182 Uiso 1 1 calc R
C14 C 0.4638(7) 0.1707(6) 0.1273(2) 0.165(5) Uani 1 1 d .
H14A H 0.4067 0.1504 0.1449 0.248 Uiso 1 1 calc R
H14B H 0.4985 0.1342 0.1116 0.248 Uiso 1 1 calc R
H14C H 0.4240 0.2043 0.1109 0.248 Uiso 1 1 calc R
C15 C 0.6151(8) 0.1530(4) 0.1758(3) 0.146(4) Uani 1 1 d .
H15A H 0.6703 0.1758 0.1931 0.219 Uiso 1 1 calc R
H15B H 0.6573 0.1185 0.1606 0.219 Uiso 1 1 calc R
H15C H 0.5532 0.1301 0.1905 0.219 Uiso 1 1 calc R
C16 C 0.9778(4) 0.2494(2) 0.16289(13) 0.0516(11) Uani 1 1 d .
C17 C 1.0434(5) 0.1947(2) 0.18570(15) 0.0661(14) Uani 1 1 d .
C18 C 0.9669(9) 0.1719(5) 0.2178(3) 0.184(5) Uani 1 1 d .
H18A H 0.8933 0.1529 0.2077 0.276 Uiso 1 1 calc R
H18B H 0.9493 0.2115 0.2342 0.276 Uiso 1 1 calc R
H18C H 1.0079 0.1364 0.2326 0.276 Uiso 1 1 calc R
C19 C 1.0699(15) 0.1352(4) 0.1611(3) 0.254(8) Uani 1 1 d .
H19A H 1.1367 0.1464 0.1446 0.381 Uiso 1 1 calc R
H19B H 1.0009 0.1244 0.1455 0.381 Uiso 1 1 calc R
H19C H 1.0898 0.0952 0.1768 0.381 Uiso 1 1 calc R
C20 C 1.1492(7) 0.2265(4) 0.2029(4) 0.187(6) Uani 1 1 d .
H20A H 1.1894 0.1924 0.2189 0.280 Uiso 1 1 calc R
H20B H 1.1258 0.2661 0.2185 0.280 Uiso 1 1 calc R
H20C H 1.2027 0.2419 0.1828 0.280 Uiso 1 1 calc R
C21 C 1.1101(4) 0.4327(2) 0.13382(13) 0.0507(11) Uani 1 1 d .
C22 C 1.2226(4) 0.4413(3) 0.11130(15) 0.0660(14) Uani 1 1 d .
C23 C 1.3212(7) 0.4581(7) 0.1382(3) 0.215(7) Uani 1 1 d .
H23A H 1.3940 0.4364 0.1292 0.323 Uiso 1 1 calc R
H23B H 1.3019 0.4406 0.1635 0.323 Uiso 1 1 calc R
H23C H 1.3319 0.5082 0.1393 0.323 Uiso 1 1 calc R
C24 C 1.2554(8) 0.3765(5) 0.0925(4) 0.220(7) Uani 1 1 d .
H24A H 1.3199 0.3851 0.0746 0.330 Uiso 1 1 calc R
H24B H 1.1873 0.3582 0.0786 0.330 Uiso 1 1 calc R
H24C H 1.2808 0.3428 0.1116 0.330 Uiso 1 1 calc R
C25 C 1.2087(11) 0.4960(8) 0.0846(4) 0.299(10) Uani 1 1 d .
H25A H 1.1270 0.4970 0.0757 0.449 Uiso 1 1 calc R
H25B H 1.2616 0.4885 0.0630 0.449 Uiso 1 1 calc R
H25C H 1.2278 0.5400 0.0968 0.449 Uiso 1 1 calc R
C26 C 0.8906(4) 0.2630(2) 0.04326(12) 0.0503(11) Uani 1 1 d .
C27 C 0.9801(5) 0.2616(3) 0.01144(14) 0.0655(14) Uani 1 1 d .
C28 C 1.0931(5) 0.2319(5) 0.0296(2) 0.130(3) Uani 1 1 d .
H28A H 1.1194 0.2625 0.0501 0.195 Uiso 1 1 calc R
H28B H 1.1549 0.2285 0.0103 0.195 Uiso 1 1 calc R
H28C H 1.0767 0.1859 0.0399 0.195 Uiso 1 1 calc R
C29 C 0.9994(8) 0.3333(3) -0.0032(2) 0.135(4) Uani 1 1 d .
H29A H 0.9258 0.3511 -0.0139 0.202 Uiso 1 1 calc R
H29B H 1.0602 0.3325 -0.0230 0.202 Uiso 1 1 calc R
H29C H 1.0250 0.3632 0.0176 0.202 Uiso 1 1 calc R
C30 C 0.9430(5) 0.2137(3) -0.02014(15) 0.0854(18) Uani 1 1 d .
H30A H 0.9240 0.1682 -0.0096 0.128 Uiso 1 1 calc R
H30B H 1.0074 0.2091 -0.0385 0.128 Uiso 1 1 calc R
H30C H 0.8734 0.2326 -0.0329 0.128 Uiso 1 1 calc R

loop_
_atom_site_aniso_label
_atom_site_aniso_U_11
_atom_site_aniso_U_22
_atom_site_aniso_U_33
_atom_site_aniso_U_23
_atom_site_aniso_U_13
_atom_site_aniso_U_12
Zr1 0.0478(3) 0.0406(3) 0.0407(3) -0.00592(17) 0.00395(18) -0.00818(18)
O1 0.053(2) 0.0535(19) 0.059(2) 0.0018(15) -0.0024(15) -0.0118(15)
O2 0.053(2) 0.062(2) 0.059(2) 0.0070(16) -0.0031(15) -0.0104(16)
O3 0.057(2) 0.065(2) 0.055(2) -0.0147(17) 0.0051(16) 0.0031(16)
O4 0.061(2) 0.083(2) 0.057(2) -0.0240(18) 0.0066(17) -0.0112(19)
O5 0.068(2) 0.063(2) 0.0525(19) -0.0016(16) 0.0030(16) -0.0237(18)
O6 0.082(3) 0.112(3) 0.059(2) -0.025(2) 0.0141(19) -0.052(2)
O7 0.077(2) 0.058(2) 0.0476(19) -0.0078(15) -0.0001(17) 0.0021(18)
O8 0.076(2) 0.0470(18) 0.054(2) -0.0090(15) 0.0040(16) -0.0006(16)
O9 0.0469(18) 0.0503(19) 0.076(2) -0.0102(16) 0.0057(16) -0.0074(15)
O10 0.060(2) 0.075(2) 0.072(2) -0.0311(19) 0.0137(18) -0.0192(18)
O11 0.084(2) 0.056(2) 0.0441(18) -0.0088(15) 0.0124(16) -0.0165(17)
O12 0.089(3) 0.085(3) 0.065(2) -0.028(2) 0.021(2) -0.047(2)
C1 0.055(3) 0.049(3) 0.051(3) 0.000(2) -0.002(2) -0.014(2)
C2 0.072(4) 0.058(3) 0.076(4) 0.013(3) -0.012(3) -0.002(3)
C3 0.112(6) 0.098(5) 0.099(5) 0.047(4) 0.017(4) 0.008(4)
C4 0.136(7) 0.095(6) 0.221(11) 0.053(6) 0.073(7) 0.056(5)
C5 0.277(13) 0.139(8) 0.278(13) 0.102(8) -0.236(12) -0.087(8)
C6 0.058(3) 0.038(2) 0.041(3) 0.0011(19) 0.002(2) 0.007(2)
C7 0.060(3) 0.048(3) 0.049(3) -0.003(2) 0.010(2) 0.001(2)
C8 0.062(4) 0.121(5) 0.083(4) -0.024(4) 0.017(3) 0.006(3)
C9 0.137(6) 0.064(3) 0.074(4) 0.016(3) 0.040(4) 0.007(4)
C10 0.087(4) 0.069(3) 0.058(3) -0.010(3) 0.021(3) -0.004(3)
C11 0.049(3) 0.049(3) 0.051(3) 0.010(2) -0.005(2) -0.007(2)
C12 0.056(3) 0.069(3) 0.058(3) 0.003(2) 0.012(2) -0.017(3)
C13 0.084(5) 0.114(6) 0.165(8) -0.018(5) 0.055(5) -0.010(4)
C14 0.115(7) 0.272(12) 0.108(7) -0.052(7) 0.047(5) -0.131(8)
C15 0.159(8) 0.144(7) 0.135(7) 0.088(6) 0.069(6) 0.025(6)
C16 0.064(3) 0.040(2) 0.051(3) -0.007(2) -0.001(2) -0.005(2)
C17 0.083(4) 0.048(3) 0.068(3) -0.005(2) -0.016(3) -0.003(3)
C18 0.164(9) 0.222(11) 0.166(9) 0.135(9) 0.029(7) 0.061(8)
C19 0.53(2) 0.099(6) 0.130(8) -0.056(6) -0.131(11) 0.177(10)
C20 0.121(7) 0.106(6) 0.334(16) 0.066(8) -0.122(9) -0.020(5)
C21 0.047(3) 0.053(3) 0.051(3) -0.001(2) 0.000(2) -0.004(2)
C22 0.058(3) 0.078(4) 0.062(3) -0.019(3) 0.021(3) -0.019(3)
C23 0.088(6) 0.393(19) 0.164(9) -0.143(11) 0.050(6) -0.122(9)
C24 0.115(7) 0.171(9) 0.373(17) -0.163(11) 0.140(9) -0.053(6)
C25 0.213(13) 0.375(18) 0.309(16) 0.260(15) 0.200(13) 0.156(13)
C26 0.063(3) 0.051(3) 0.037(2) -0.008(2) 0.001(2) -0.012(2)
C27 0.067(3) 0.075(3) 0.054(3) -0.022(3) 0.014(2) -0.026(3)
C28 0.061(4) 0.229(10) 0.100(5) -0.055(6) 0.007(4) 0.002(5)
C29 0.218(9) 0.084(4) 0.103(5) -0.026(4) 0.102(6) -0.056(5)
C30 0.091(4) 0.102(4) 0.063(3) -0.036(3) 0.018(3) -0.021(4)

loop_
_atom_type_symbol
_atom_type_description
_atom_type_scat_dispersion_real
_atom_type_scat_dispersion_imag
_atom_type_scat_source
C C 0.0033 0.0016 'International Tables Vol C Tables 4.2.6.8 and 6.1.1.4'
H H 0.0000 0.0000 'International Tables Vol C Tables 4.2.6.8 and 6.1.1.4'
O O 0.0106 0.0060 'International Tables Vol C Tables 4.2.6.8 and 6.1.1.4'
Zr Zr -2.9673 0.5597 'International Tables Vol C Tables 4.2.6.8 and 6.1.1.4'

loop_
_geom_angle_atom_site_label_1
_geom_angle_atom_site_label_2
_geom_angle_atom_site_label_3
_geom_angle
O3 Zr1 O5 91.55(13)
O3 Zr1 O9 94.20(12)
O5 Zr1 O9 154.16(13)
O3 Zr1 O11 154.42(13)
O5 Zr1 O11 94.23(12)
O9 Zr1 O11 91.38(12)
O3 Zr1 O7 74.21(12)
O5 Zr1 O7 79.05(12)
O9 Zr1 O7 78.34(12)
O11 Zr1 O7 131.37(13)
O3 Zr1 O8 132.09(12)
O5 Zr1 O8 79.42(13)
O9 Zr1 O8 78.05(12)
O11 Zr1 O8 73.49(12)
O7 Zr1 O8 57.89(11)
O3 Zr1 O1 79.45(12)
O5 Zr1 O1 132.43(12)
O9 Zr1 O1 73.41(11)
O11 Zr1 O1 78.27(12)
O7 Zr1 O1 139.46(11)
O8 Zr1 O1 138.94(12)
O3 Zr1 O2 78.91(12)
O5 Zr1 O2 74.64(12)
O9 Zr1 O2 131.19(12)
O11 Zr1 O2 78.66(13)
O7 Zr1 O2 141.52(12)
O8 Zr1 O2 140.05(12)
O1 Zr1 O2 57.79(11)
O3 Zr1 C1 77.99(14)
O5 Zr1 C1 103.64(14)
O9 Zr1 C1 102.20(13)
O11 Zr1 C1 76.43(14)
O7 Zr1 C1 152.14(13)
O8 Zr1 C1 149.91(13)
O1 Zr1 C1 28.80(11)
O2 Zr1 C1 29.00(12)
O3 Zr1 C16 103.16(13)
O5 Zr1 C16 78.02(13)
O9 Zr1 C16 76.14(13)
O11 Zr1 C16 102.42(14)
O7 Zr1 C16 28.95(12)
O8 Zr1 C16 28.95(11)
O1 Zr1 C16 149.55(13)
O2 Zr1 C16 152.64(13)
C1 Zr1 C16 178.00(15)
C1 O1 Zr1 92.0(3)
C1 O2 Zr1 91.6(3)
C6 O3 Zr1 147.3(3)
C11 O5 Zr1 149.5(3)
C16 O7 Zr1 92.3(3)
C16 O8 Zr1 92.2(3)
C21 O9 Zr1 145.7(3)
C26 O11 Zr1 148.3(3)
O1 C1 O2 118.6(4)
O1 C1 C2 120.8(4)
O2 C1 C2 120.6(4)
O1 C1 Zr1 59.2(2)
O2 C1 Zr1 59.4(2)
C2 C1 Zr1 179.1(4)
C5 C2 C3 112.8(7)
C5 C2 C4 111.7(8)
C3 C2 C4 107.3(5)
C5 C2 C1 108.6(5)
C3 C2 C1 110.6(5)
C4 C2 C1 105.7(5)
C2 C3 H3A 109.5
C2 C3 H3B 109.5
H3A C3 H3B 109.5
C2 C3 H3C 109.5
H3A C3 H3C 109.5
H3B C3 H3C 109.5
C2 C4 H4A 109.5
C2 C4 H4B 109.5
H4A C4 H4B 109.5
C2 C4 H4C 109.5
H4A C4 H4C 109.5
H4B C4 H4C 109.5
C2 C5 H5A 109.5
C2 C5 H5B 109.5
H5A C5 H5B 109.5
C2 C5 H5C 109.5
H5A C5 H5C 109.5
H5B C5 H5C 109.5
O4 C6 O3 123.0(4)
O4 C6 C7 118.7(4)
O3 C6 C7 118.2(4)
C6 C7 C10 111.3(4)
C6 C7 C8 110.4(4)
C10 C7 C8 110.3(4)
C6 C7 C9 105.9(4)
C10 C7 C9 109.2(4)
C8 C7 C9 109.6(5)
C7 C8 H8A 109.5
C7 C8 H8B 109.5
H8A C8 H8B 109.5
C7 C8 H8C 109.5
H8A C8 H8C 109.5
H8B C8 H8C 109.5
C7 C9 H9A 109.5
C7 C9 H9B 109.5
H9A C9 H9B 109.5
C7 C9 H9C 109.5
H9A C9 H9C 109.5
H9B C9 H9C 109.5
C7 C10 H10A 109.5
C7 C10 H10B 109.5
H10A C10 H10B 109.5
C7 C10 H10C 109.5
H10A C10 H10C 109.5
H10B C10 H10C 109.5
O6 C11 O5 122.9(4)
O6 C11 C12 118.1(4)
O5 C11 C12 119.0(4)
C13 C12 C11 111.0(4)
C13 C12 C14 112.5(6)
C11 C12 C14 110.4(4)
C13 C12 C15 109.1(6)
C11 C12 C15 106.2(5)
C14 C12 C15 107.4(6)
C12 C13 H13A 109.5
C12 C13 H13B 109.5
H13A C13 H13B 109.5
C12 C13 H13C 109.5
H13A C13 H13C 109.5
H13B C13 H13C 109.5
C12 C14 H14A 109.5
C12 C14 H14B 109.5
H14A C14 H14B 109.5
C12 C14 H14C 109.5
H14A C14 H14C 109.5
H14B C14 H14C 109.5
C12 C15 H15A 109.5
C12 C15 H15B 109.5
H15A C15 H15B 109.5
C12 C15 H15C 109.5
H15A C15 H15C 109.5
H15B C15 H15C 109.5
O8 C16 O7 117.6(4)
O8 C16 C17 121.5(4)
O7 C16 C17 120.9(4)
O8 C16 Zr1 58.9(2)
O7 C16 Zr1 58.7(2)
C17 C16 Zr1 179.0(3)
C19 C17 C20 113.6(9)
C19 C17 C18 109.4(8)
C20 C17 C18 106.6(7)
C19 C17 C16 109.5(5)
C20 C17 C16 109.0(5)
C18 C17 C16 108.7(5)
C17 C18 H18A 109.5
C17 C18 H18B 109.5
H18A C18 H18B 109.5
C17 C18 H18C 109.5
H18A C18 H18C 109.5
H18B C18 H18C 109.5
C17 C19 H19A 109.5
C17 C19 H19B 109.5
H19A C19 H19B 109.5
C17 C19 H19C 109.5
H19A C19 H19C 109.5
H19B C19 H19C 109.5
C17 C20 H20A 109.5
C17 C20 H20B 109.5
H20A C20 H20B 109.5
C17 C20 H20C 109.5
H20A C20 H20C 109.5
H20B C20 H20C 109.5
O10 C21 O9 123.5(4)
O10 C21 C22 117.5(4)
O9 C21 C22 119.0(4)
C25 C22 C24 111.5(9)
C25 C22 C23 109.8(9)
C24 C22 C23 106.3(8)
C25 C22 C21 109.5(6)
C24 C22 C21 110.8(5)
C23 C22 C21 108.9(5)
C22 C23 H23A 109.5
C22 C23 H23B 109.5
H23A C23 H23B 109.5
C22 C23 H23C 109.5
H23A C23 H23C 109.5
H23B C23 H23C 109.5
C22 C24 H24A 109.5
C22 C24 H24B 109.5
H24A C24 H24B 109.5
C22 C24 H24C 109.5
H24A C24 H24C 109.5
H24B C24 H24C 109.5
C22 C25 H25A 109.5
C22 C25 H25B 109.5
H25A C25 H25B 109.5
C22 C25 H25C 109.5
H25A C25 H25C 109.5
H25B C25 H25C 109.5
O11 C26 O12 122.8(4)
O11 C26 C27 119.5(4)
O12 C26 C27 117.8(4)
C29 C27 C30 110.9(5)
C29 C27 C26 109.7(4)
C30 C27 C26 111.7(4)
C29 C27 C28 111.4(6)
C30 C27 C28 108.0(5)
C26 C27 C28 105.0(4)
C27 C28 H28A 109.5
C27 C28 H28B 109.5
H28A C28 H28B 109.5
C27 C28 H28C 109.5
H28A C28 H28C 109.5
H28B C28 H28C 109.5
C27 C29 H29A 109.5
C27 C29 H29B 109.5
H29A C29 H29B 109.5
C27 C29 H29C 109.5
H29A C29 H29C 109.5
H29B C29 H29C 109.5
C27 C30 H30A 109.5
C27 C30 H30B 109.5
H30A C30 H30B 109.5
C27 C30 H30C 109.5
H30A C30 H30C 109.5
H30B C30 H30C 109.5

loop_
_geom_bond_atom_site_label_1
_geom_bond_atom_site_label_2
_geom_bond_distance
Zr1 O3 2.119(3)
Zr1 O5 2.124(3)
Zr1 O9 2.140(3)
Zr1 O11 2.140(3)
Zr1 O7 2.238(3)
Zr1 O8 2.241(3)
Zr1 O1 2.241(3)
Zr1 O2 2.246(3)
Zr1 C1 2.608(5)
Zr1 C16 2.616(5)
O1 C1 1.257(5)
O2 C1 1.265(5)
O3 C6 1.265(5)
O4 C6 1.249(5)
O5 C11 1.249(5)
O6 C11 1.246(5)
O7 C16 1.267(5)
O8 C16 1.267(5)
O9 C21 1.257(5)
O10 C21 1.256(5)
O11 C26 1.243(5)
O12 C26 1.248(5)
C1 C2 1.522(7)
C2 C5 1.502(9)
C2 C3 1.502(7)
C2 C4 1.521(9)
C3 H3A 0.9800
C3 H3B 0.9800
C3 H3C 0.9800
C4 H4A 0.9800
C4 H4B 0.9800
C4 H4C 0.9800
C5 H5A 0.9800
C5 H5B 0.9800
C5 H5C 0.9800
C6 C7 1.517(6)
C7 C10 1.519(6)
C7 C8 1.524(7)
C7 C9 1.542(6)
C8 H8A 0.9800
C8 H8B 0.9800
C8 H8C 0.9800
C9 H9A 0.9800
C9 H9B 0.9800
C9 H9C 0.9800
C10 H10A 0.9800
C10 H10B 0.9800
C10 H10C 0.9800
C11 C12 1.509(6)
C12 C13 1.495(8)
C12 C14 1.512(8)
C12 C15 1.523(8)
C13 H13A 0.9800
C13 H13B 0.9800
C13 H13C 0.9800
C14 H14A 0.9800
C14 H14B 0.9800
C14 H14C 0.9800
C15 H15A 0.9800
C15 H15B 0.9800
C15 H15C 0.9800
C16 C17 1.523(7)
C17 C19 1.474(8)
C17 C20 1.480(9)
C17 C18 1.493(10)
C18 H18A 0.9800
C18 H18B 0.9800
C18 H18C 0.9800
C19 H19A 0.9800
C19 H19B 0.9800
C19 H19C 0.9800
C20 H20A 0.9800
C20 H20B 0.9800
C20 H20C 0.9800
C21 C22 1.513(6)
C22 C25 1.424(11)
C22 C24 1.468(9)
C22 C23 1.501(10)
C23 H23A 0.9800
C23 H23B 0.9800
C23 H23C 0.9800
C24 H24A 0.9800
C24 H24B 0.9800
C24 H24C 0.9800
C25 H25A 0.9800
C25 H25B 0.9800
C25 H25C 0.9800
C26 C27 1.513(6)
C27 C29 1.499(7)
C27 C30 1.508(6)
C27 C28 1.544(9)
C28 H28A 0.9800
C28 H28B 0.9800
C28 H28C 0.9800
C29 H29A 0.9800
C29 H29B 0.9800
C29 H29C 0.9800
C30 H30A 0.9800
C30 H30B 0.9800
C30 H30C 0.9800

loop_
_geom_torsion_atom_site_label_1
_geom_torsion_atom_site_label_2
_geom_torsion_atom_site_label_3
_geom_torsion_atom_site_label_4
_geom_torsion
O3 Zr1 O1 C1 -84.2(3)
O5 Zr1 O1 C1 -1.9(3)
O9 Zr1 O1 C1 178.1(3)
O11 Zr1 O1 C1 83.1(3)
O7 Zr1 O1 C1 -134.2(3)
O8 Zr1 O1 C1 130.3(3)
O2 Zr1 O1 C1 -0.8(3)
C16 Zr1 O1 C1 177.7(3)
O3 Zr1 O2 C1 85.2(3)
O5 Zr1 O2 C1 179.9(3)
O9 Zr1 O2 C1 -0.6(3)
O11 Zr1 O2 C1 -82.4(3)
O7 Zr1 O2 C1 131.4(3)
O8 Zr1 O2 C1 -128.7(3)
O1 Zr1 O2 C1 0.8(3)
C16 Zr1 O2 C1 -177.6(3)
O5 Zr1 O3 C6 124.9(5)
O9 Zr1 O3 C6 -29.9(6)
O11 Zr1 O3 C6 -132.0(5)
O7 Zr1 O3 C6 46.7(5)
O8 Zr1 O3 C6 47.8(6)
O1 Zr1 O3 C6 -102.2(6)
O2 Zr1 O3 C6 -161.1(6)
C1 Zr1 O3 C6 -131.5(6)
C16 Zr1 O3 C6 46.8(6)
O3 Zr1 O5 C11 142.4(7)
O9 Zr1 O5 C11 -114.6(7)
O11 Zr1 O5 C11 -12.6(7)
O7 Zr1 O5 C11 -144.0(7)
O8 Zr1 O5 C11 -84.9(7)
O1 Zr1 O5 C11 65.3(7)
O2 Zr1 O5 C11 64.4(7)
C1 Zr1 O5 C11 64.4(7)
C16 Zr1 O5 C11 -114.4(7)
O3 Zr1 O7 C16 179.8(3)
O5 Zr1 O7 C16 85.0(3)
O9 Zr1 O7 C16 -82.4(3)
O11 Zr1 O7 C16 -1.0(3)
O8 Zr1 O7 C16 0.7(3)
O1 Zr1 O7 C16 -128.8(3)
O2 Zr1 O7 C16 132.4(3)
C1 Zr1 O7 C16 -176.5(3)
O3 Zr1 O8 C16 -1.9(3)
O5 Zr1 O8 C16 -84.3(3)
O9 Zr1 O8 C16 82.9(3)
O11 Zr1 O8 C16 178.0(3)
O7 Zr1 O8 C16 -0.7(3)
O1 Zr1 O8 C16 129.5(3)
O2 Zr1 O8 C16 -134.4(3)
C1 Zr1 O8 C16 176.7(3)
O3 Zr1 O9 C21 -30.3(6)
O5 Zr1 O9 C21 -132.6(5)
O11 Zr1 O9 C21 124.7(6)
O7 Zr1 O9 C21 -103.2(6)
O8 Zr1 O9 C21 -162.5(6)
O1 Zr1 O9 C21 47.4(5)
O2 Zr1 O9 C21 48.6(6)
C1 Zr1 O9 C21 48.3(6)
C16 Zr1 O9 C21 -132.8(6)
O3 Zr1 O11 C26 -135.0(6)
O5 Zr1 O11 C26 -32.4(6)
O9 Zr1 O11 C26 122.3(6)
O7 Zr1 O11 C26 46.7(7)
O8 Zr1 O11 C26 45.2(6)
O1 Zr1 O11 C26 -164.9(6)
O2 Zr1 O11 C26 -105.8(6)
C1 Zr1 O11 C26 -135.4(6)
C16 Zr1 O11 C26 46.2(6)
Zr1 O1 C1 O2 1.3(4)
Zr1 O1 C1 C2 178.9(4)
Zr1 O2 C1 O1 -1.3(4)
Zr1 O2 C1 C2 -178.9(4)
O3 Zr1 C1 O1 89.9(3)
O5 Zr1 C1 O1 178.6(3)
O9 Zr1 C1 O1 -1.8(3)
O11 Zr1 C1 O1 -90.3(3)
O7 Zr1 C1 O1 86.2(4)
O8 Zr1 C1 O1 -89.0(3)
O2 Zr1 C1 O1 178.7(4)
C16 Zr1 C1 O1 -35(4)
O3 Zr1 C1 O2 -88.7(3)
O5 Zr1 C1 O2 -0.1(3)
O9 Zr1 C1 O2 179.5(2)
O11 Zr1 C1 O2 91.0(3)
O7 Zr1 C1 O2 -92.4(4)
O8 Zr1 C1 O2 92.3(4)
O1 Zr1 C1 O2 -178.7(4)
C16 Zr1 C1 O2 146(4)
O3 Zr1 C1 C2 3(22)
O5 Zr1 C1 C2 91(22)
O9 Zr1 C1 C2 -89(22)
O11 Zr1 C1 C2 -177(100)
O7 Zr1 C1 C2 -1(22)
O8 Zr1 C1 C2 -176(100)
O1 Zr1 C1 C2 -87(22)
O2 Zr1 C1 C2 92(22)
C16 Zr1 C1 C2 -122(22)
O1 C1 C2 C5 146.2(7)
O2 C1 C2 C5 -36.3(9)
Zr1 C1 C2 C5 -127(22)
O1 C1 C2 C3 21.9(7)
O2 C1 C2 C3 -160.6(5)
Zr1 C1 C2 C3 108(22)
O1 C1 C2 C4 -93.9(6)
O2 C1 C2 C4 83.7(6)
Zr1 C1 C2 C4 -7(22)
Zr1 O3 C6 O4 36.5(8)
Zr1 O3 C6 C7 -143.7(4)
O4 C6 C7 C10 23.0(6)
O3 C6 C7 C10 -156.8(4)
O4 C6 C7 C8 145.9(5)
O3 C6 C7 C8 -33.9(6)
O4 C6 C7 C9 -95.5(5)
O3 C6 C7 C9 84.7(5)
Zr1 O5 C11 O6 15.7(10)
Zr1 O5 C11 C12 -166.2(5)
O6 C11 C12 C13 -142.4(6)
O5 C11 C12 C13 39.4(7)
O6 C11 C12 C14 -16.8(8)
O5 C11 C12 C14 165.0(6)
O6 C11 C12 C15 99.3(6)
O5 C11 C12 C15 -78.9(7)
Zr1 O8 C16 O7 1.2(4)
Zr1 O8 C16 C17 -179.0(4)
Zr1 O7 C16 O8 -1.2(4)
Zr1 O7 C16 C17 179.0(4)
O3 Zr1 C16 O8 178.5(3)
O5 Zr1 C16 O8 89.8(3)
O9 Zr1 C16 O8 -90.3(3)
O11 Zr1 C16 O8 -2.0(3)
O7 Zr1 C16 O8 178.8(4)
O1 Zr1 C16 O8 -89.9(3)
O2 Zr1 C16 O8 87.3(4)
C1 Zr1 C16 O8 -57(4)
O3 Zr1 C16 O7 -0.2(3)
O5 Zr1 C16 O7 -89.0(3)
O9 Zr1 C16 O7 90.9(3)
O11 Zr1 C16 O7 179.3(3)
O8 Zr1 C16 O7 -178.8(4)
O1 Zr1 C16 O7 91.3(4)
O2 Zr1 C16 O7 -91.5(4)
C1 Zr1 C16 O7 125(4)
O3 Zr1 C16 C17 -70(23)
O5 Zr1 C16 C17 -158(100)
O9 Zr1 C16 C17 22(23)
O11 Zr1 C16 C17 110(23)
O7 Zr1 C16 C17 -69(23)
O8 Zr1 C16 C17 112(23)
O1 Zr1 C16 C17 22(23)
O2 Zr1 C16 C17 -161(100)
C1 Zr1 C16 C17 55(25)
O8 C16 C17 C19 -11.9(10)
O7 C16 C17 C19 167.9(8)
Zr1 C16 C17 C19 -123(23)
O8 C16 C17 C20 112.9(7)
O7 C16 C17 C20 -67.3(8)
Zr1 C16 C17 C20 1(23)
O8 C16 C17 C18 -131.4(7)
O7 C16 C17 C18 48.4(8)
Zr1 C16 C17 C18 117(23)
Zr1 O9 C21 O10 34.2(9)
Zr1 O9 C21 C22 -145.4(5)
O10 C21 C22 C25 -73.3(10)
O9 C21 C22 C25 106.3(10)
O10 C21 C22 C24 163.3(7)
O9 C21 C22 C24 -17.1(9)
O10 C21 C22 C23 46.7(8)
O9 C21 C22 C23 -133.7(7)
Zr1 O11 C26 O12 35.0(9)
Zr1 O11 C26 C27 -145.0(5)
O11 C26 C27 C29 -39.4(7)
O12 C26 C27 C29 140.6(6)
O11 C26 C27 C30 -162.7(5)
O12 C26 C27 C30 17.2(7)
O11 C26 C27 C28 80.5(6)
O12 C26 C27 C28 -99.6(6)
